data_2229175
loop_
_publ_author_name
'Brito, Iv\'an'
'Vallejos, Javier'
'C\'ardenas, Alejandro'
'L\'opez-Rodr\'iguez, Mat\'ias'
'Bolte, Michael'

_publ_section_title
;
 A monoclinic modification of propane-1,3-diyl
 bis(pyridine-3-carboxylate)
;
_journal_coeditor_code OM2394
_journal_issue 2
_journal_name_full 'Acta Crystallographica Section E'
_journal_page_first o278
_journal_paper_doi 10.1107/S1600536810054309
_journal_volume 67
_journal_year 2011
_chemical_formula_iupac 'C15 H14 N2 O4'
_chemical_formula_moiety 'C15 H14 N2 O4'
_chemical_formula_sum 'C15 H14 N2 O4'
_chemical_formula_weight 286.28
_chemical_name_systematic
;
propane-1,3-diyl bis(pyridine-3-carboxylate)
;
_space_group_IT_number 15
_symmetry_cell_setting monoclinic
_symmetry_space_group_name_Hall '-C 2yc'
_symmetry_space_group_name_H-M 'C 1 2/c 1'
_atom_sites_solution_hydrogens geom
_atom_sites_solution_primary direct
_atom_sites_solution_secondary difmap
_audit_creation_method SHELXL-97
_cell_angle_alpha 90.00
_cell_angle_beta 100.671(10)
_cell_angle_gamma 90.00
_cell_formula_units_Z 4
_cell_length_a 24.414(3)
_cell_length_b 4.8328(4)
_cell_length_c 11.5667(14)
_cell_measurement_reflns_used 2928
_cell_measurement_temperature 173(2)
_cell_measurement_theta_max 25.9
_cell_measurement_theta_min 3.4
_cell_volume 1341.1(3)
_computing_cell_refinement 'X-AREA (Stoe & Cie, 2001)'
_computing_data_collection 'X-AREA (Stoe & Cie, 2001)'
_computing_data_reduction 'X-AREA (Stoe & Cie, 2001)'
_computing_molecular_graphics 'XP in SHELXTL-Plus (Sheldrick, 2008)'
_computing_publication_material 'SHELXL97 (Sheldrick, 2008)'
_computing_structure_refinement 'SHELXL97 (Sheldrick, 2008)'
_computing_structure_solution 'SHELXS97 (Sheldrick, 2008)'
_diffrn_ambient_temperature 173(2)
_diffrn_measured_fraction_theta_full 0.995
_diffrn_measured_fraction_theta_max 0.988
_diffrn_measurement_device_type 'Stoe IPDS II two-circle'
_diffrn_measurement_method \w
_diffrn_radiation_monochromator graphite
_diffrn_radiation_source 'fine-focus sealed tube'
_diffrn_radiation_type MoK\a
_diffrn_radiation_wavelength 0.71073
_diffrn_reflns_av_R_equivalents 0.0370
_diffrn_reflns_av_sigmaI/netI 0.0407
_diffrn_reflns_limit_h_max 29
_diffrn_reflns_limit_h_min -29
_diffrn_reflns_limit_k_max 5
_diffrn_reflns_limit_k_min -5
_diffrn_reflns_limit_l_max 13
_diffrn_reflns_limit_l_min -14
_diffrn_reflns_number 3193
_diffrn_reflns_theta_full 25.00
_diffrn_reflns_theta_max 25.59
_diffrn_reflns_theta_min 3.40
_diffrn_standards_number 0
_exptl_absorpt_coefficient_mu 0.105
_exptl_absorpt_correction_type none
_exptl_crystal_colour colourless
_exptl_crystal_density_diffrn 1.418
_exptl_crystal_density_method 'not measured'
_exptl_crystal_description block
_exptl_crystal_F_000 600
_exptl_crystal_size_max 0.35
_exptl_crystal_size_mid 0.33
_exptl_crystal_size_min 0.13
_refine_diff_density_max 0.174
_refine_diff_density_min -0.135
_refine_ls_extinction_coef 0.0099(13)
_refine_ls_extinction_expression Fc^*^=kFc[1+0.001xFc^2^\l^3^/sin(2\q)]^-1/4^
_refine_ls_extinction_method 'SHELXL97 (Sheldrick, 2008)'
_refine_ls_goodness_of_fit_ref 0.922
_refine_ls_hydrogen_treatment constr
_refine_ls_matrix_type full
_refine_ls_number_parameters 97
_refine_ls_number_reflns 1249
_refine_ls_number_restraints 0
_refine_ls_restrained_S_all 0.922
_refine_ls_R_factor_all 0.0457
_refine_ls_R_factor_gt 0.0325
_refine_ls_shift/su_max 0.001
_refine_ls_shift/su_mean 0.000
_refine_ls_structure_factor_coef Fsqd
_refine_ls_weighting_details 'calc w=1/[\s^2^(Fo^2^)+(0.0497P)^2^] where P=(Fo^2^+2Fc^2^)/3'
_refine_ls_weighting_scheme calc
_refine_ls_wR_factor_gt 0.0781
_refine_ls_wR_factor_ref 0.0813
_reflns_number_gt 939
_reflns_number_total 1249
_reflns_threshold_expression I>2\s(I)
_cod_data_source_file om2394.cif
_cod_data_source_block I
_cod_original_sg_symbol_H-M 'C 2/c'
_cod_database_code 2229175
_cod_database_fobs_code 2229175

loop_
_symmetry_equiv_pos_as_xyz
'x, y, z'
'-x, y, -z+1/2'
'x+1/2, y+1/2, z'
'-x+1/2, y+1/2, -z+1/2'
'-x, -y, -z'
'x, -y, z-1/2'
'-x+1/2, -y+1/2, -z'
'x+1/2, -y+1/2, z-1/2'

loop_
_atom_site_type_symbol
_atom_site_label
_atom_site_fract_x
_atom_site_fract_y
_atom_site_fract_z
_atom_site_U_iso_or_equiv
_atom_site_adp_type
_atom_site_calc_flag
_atom_site_refinement_flags
_atom_site_occupancy
_atom_site_disorder_assembly
_atom_site_disorder_group
O O1 0.57094(4) 0.5968(2) 0.53846(8) 0.0343(3) Uani d . 1 . .
C C1 0.58554(6) 0.5710(3) 0.44442(11) 0.0250(3) Uani d . 1 . .
O O2 0.56326(4) 0.7135(2) 0.34794(7) 0.0273(3) Uani d . 1 . .
C C3 0.51676(6) 0.8926(3) 0.36128(11) 0.0272(3) Uani d . 1 . .
H H3A 0.5280 1.0184 0.4291 0.033 Uiso calc R 1 . .
H H3B 0.4849 0.7795 0.3759 0.033 Uiso calc R 1 . .
C C4 0.5000 1.0583(4) 0.2500 0.0266(5) Uani d S 1 . .
H H4A 0.4679 1.1804 0.2599 0.032 Uiso d R 1 . .
C C11 0.62930(6) 0.3744(3) 0.42290(11) 0.0254(3) Uani d . 1 . .
C C12 0.65354(6) 0.2013(3) 0.51425(12) 0.0299(4) Uani d . 1 . .
H H12 0.6415 0.2180 0.5875 0.036 Uiso calc R 1 . .
N N13 0.69262(5) 0.0130(3) 0.50556(10) 0.0342(3) Uani d . 1 . .
C C14 0.70870(6) -0.0051(3) 0.40112(12) 0.0324(4) Uani d . 1 . .
H H14 0.7368 -0.1360 0.3930 0.039 Uiso calc R 1 . .
C C15 0.68699(6) 0.1548(3) 0.30476(12) 0.0317(4) Uani d . 1 . .
H H15 0.6998 0.1327 0.2325 0.038 Uiso calc R 1 . .
C C16 0.64628(6) 0.3481(3) 0.31495(11) 0.0290(3) Uani d . 1 . .
H H16 0.6303 0.4601 0.2499 0.035 Uiso calc R 1 . .

loop_
_atom_site_aniso_label
_atom_site_aniso_U_11
_atom_site_aniso_U_22
_atom_site_aniso_U_33
_atom_site_aniso_U_12
_atom_site_aniso_U_13
_atom_site_aniso_U_23
O1 0.0395(6) 0.0414(6) 0.0238(5) 0.0043(5) 0.0102(4) 0.0026(4)
C1 0.0281(8) 0.0259(7) 0.0199(6) -0.0060(6) 0.0013(6) 0.0007(5)
O2 0.0313(6) 0.0290(5) 0.0220(5) 0.0045(4) 0.0062(4) 0.0017(4)
C3 0.0274(8) 0.0293(8) 0.0260(7) 0.0015(6) 0.0080(6) -0.0020(6)
C4 0.0259(11) 0.0260(11) 0.0281(9) 0.000 0.0057(8) 0.000
C11 0.0268(7) 0.0248(7) 0.0238(6) -0.0053(6) 0.0030(6) -0.0014(5)
C12 0.0355(9) 0.0308(8) 0.0232(6) -0.0007(7) 0.0049(6) -0.0009(6)
N13 0.0378(8) 0.0339(7) 0.0303(6) 0.0037(6) 0.0045(5) 0.0008(5)
C14 0.0306(9) 0.0315(8) 0.0354(8) 0.0008(6) 0.0067(6) -0.0042(6)
C15 0.0335(8) 0.0346(8) 0.0282(7) -0.0043(7) 0.0091(6) -0.0037(6)
C16 0.0321(8) 0.0312(8) 0.0231(7) -0.0052(6) 0.0037(6) 0.0009(6)

loop_
_atom_type_symbol
_atom_type_description
_atom_type_scat_dispersion_real
_atom_type_scat_dispersion_imag
_atom_type_scat_source
C C 0.0033 0.0016 'International Tables Vol C Tables 4.2.6.8 and 6.1.1.4'
H H 0.0000 0.0000 'International Tables Vol C Tables 4.2.6.8 and 6.1.1.4'
N N 0.0061 0.0033 'International Tables Vol C Tables 4.2.6.8 and 6.1.1.4'
O O 0.0106 0.0060 'International Tables Vol C Tables 4.2.6.8 and 6.1.1.4'

loop_
_geom_angle_atom_site_label_1
_geom_angle_atom_site_label_2
_geom_angle_atom_site_label_3
_geom_angle_site_symmetry_1
_geom_angle_site_symmetry_3
_geom_angle
_geom_angle_publ_flag
O1 C1 O2 . . 123.62(13) ?
O1 C1 C11 . . 123.82(12) ?
O2 C1 C11 . . 112.54(10) ?
C1 O2 C3 . . 114.92(9) ?
O2 C3 C4 . . 108.59(9) ?
O2 C3 H3A . . 110.0 ?
C4 C3 H3A . . 110.0 ?
O2 C3 H3B . . 110.0 ?
C4 C3 H3B . . 110.0 ?
H3A C3 H3B . . 108.4 ?
C3 C4 C3 2_655 . 115.77(17) ?
C3 C4 H4A 2_655 . 108.4 ?
C3 C4 H4A . . 108.0 ?
C12 C11 C16 . . 118.09(13) ?
C12 C11 C1 . . 118.41(11) ?
C16 C11 C1 . . 123.47(12) ?
N13 C12 C11 . . 124.20(12) ?
N13 C12 H12 . . 117.9 ?
C11 C12 H12 . . 117.9 ?
C12 N13 C14 . . 116.40(13) ?
N13 C14 C15 . . 123.98(14) ?
N13 C14 H14 . . 118.0 ?
C15 C14 H14 . . 118.0 ?
C14 C15 C16 . . 118.94(12) ?
C14 C15 H15 . . 120.5 ?
C16 C15 H15 . . 120.5 ?
C15 C16 C11 . . 118.38(13) ?
C15 C16 H16 . . 120.8 ?
C11 C16 H16 . . 120.8 ?

loop_
_geom_bond_atom_site_label_1
_geom_bond_atom_site_label_2
_geom_bond_site_symmetry_2
_geom_bond_distance
_geom_bond_publ_flag
O1 C1 . 1.2122(14) ?
C1 O2 . 1.3381(16) ?
C1 C11 . 1.4849(19) ?
O2 C3 . 1.4585(16) ?
C3 C4 . 1.5069(17) ?
C3 H3A . 0.9900 ?
C3 H3B . 0.9900 ?
C4 C3 2_655 1.5069(17) ?
C4 H4A . 1.0042 ?
C11 C12 . 1.391(2) ?
C11 C16 . 1.3925(16) ?
C12 N13 . 1.3355(19) ?
C12 H12 . 0.9500 ?
N13 C14 . 1.3405(17) ?
C14 C15 . 1.379(2) ?
C14 H14 . 0.9500 ?
C15 C16 . 1.385(2) ?
C15 H15 . 0.9500 ?
C16 H16 . 0.9500 ?

loop_
_geom_hbond_atom_site_label_D
_geom_hbond_atom_site_label_H
_geom_hbond_atom_site_label_A
_geom_hbond_site_symmetry_A
_geom_hbond_distance_DH
_geom_hbond_distance_HA
_geom_hbond_distance_DA
_geom_hbond_angle_DHA
C12 H12 O1 . 0.95 2.51 2.8298(18) 100

loop_
_geom_torsion_atom_site_label_1
_geom_torsion_atom_site_label_2
_geom_torsion_atom_site_label_3
_geom_torsion_atom_site_label_4
_geom_torsion_site_symmetry_1
_geom_torsion_site_symmetry_2
_geom_torsion_site_symmetry_3
_geom_torsion_site_symmetry_4
_geom_torsion
_geom_torsion_publ_flag
O1 C1 O2 C3 . . . . -3.94(19) ?
C11 C1 O2 C3 . . . . 174.99(11) ?
C1 O2 C3 C4 . . . . 174.58(12) ?
O2 C3 C4 C3 . . . 2_655 58.11(8) ?
O1 C1 C11 C12 . . . . 2.7(2) ?
O2 C1 C11 C12 . . . . -176.23(13) ?
O1 C1 C11 C16 . . . . -179.25(13) ?
O2 C1 C11 C16 . . . . 1.83(19) ?
C16 C11 C12 N13 . . . . 0.8(2) ?
C1 C11 C12 N13 . . . . 178.94(14) ?
C11 C12 N13 C14 . . . . 0.1(2) ?
C12 N13 C14 C15 . . . . -0.7(2) ?
N13 C14 C15 C16 . . . . 0.4(2) ?
C14 C15 C16 C11 . . . . 0.5(2) ?
C12 C11 C16 C15 . . . . -1.1(2) ?
C1 C11 C16 C15 . . . . -179.13(13) ?
